data_4107324
loop_
_publ_author_name
'Hiroyuki Miyake'
'Hiroshi Kamon'
'Ikuko Miyahara'
'Hideki Sugimoto'
'Hiroshi Tsukube'

_publ_contact_author_address
;
Department of Chemistry
Graduate School of Science
Osaka City University
3-3-138 Sugimoto, Sumiyoshi-ku, 
Osaka 558-8585, Japan
;
_publ_contact_author_name 'Prof. Hiroyuki Miyake'
_publ_section_title
;
 Time-Programmed Peptide Helix Inversion of a Synthetic Metal Complex
 Triggered by an Achiral NO3- Anion
;
_journal_name_full 'Journal of the American Chemical Society'
_journal_page_first 792
_journal_page_last 793
_journal_paper_doi 10.1021/ja0768385
_journal_volume 130
_journal_year 2008
_chemical_formula_moiety 'C72 H94 Zn N13 O17, N O3, C2 H3 N, 5(C H Cl3)'
_chemical_formula_sum 'C79 H102 Cl15 N15 O20 Zn'
_chemical_formula_weight 2178.88
_chemical_name_systematic
; 
 ? 
;
_space_group_IT_number 152
_symmetry_cell_setting trigonal
_symmetry_space_group_name_Hall 'P 31 2"'
_symmetry_space_group_name_H-M 'P 31 2 1'
_atom_sites_solution_hydrogens geom
_atom_sites_solution_primary direct
_atom_sites_solution_secondary difmap
_audit_creation_method SHELXL-97
_cell_angle_alpha 90.00
_cell_angle_beta 90.00
_cell_angle_gamma 120.00
_cell_formula_units_Z 3
_cell_length_a 15.6682(8)
_cell_length_b 15.6682(8)
_cell_length_c 37.154(2)
_cell_measurement_temperature 100(2)
_cell_volume 7899.0(7)
_computing_cell_refinement 'CrystalClear (Rigaku Corp., 2000)'
_computing_data_collection 'CrystalClear (Rigaku Corp., 2000)'
_computing_data_reduction 'CrystalClear (Rigaku Corp., 2000)'
_computing_structure_refinement 'SHELXL-97 (Sheldrick, 1997)'
_computing_structure_solution 'SIR2004(Burla et al.,2004)'
_diffrn_ambient_temperature 100(2)
_diffrn_measured_fraction_theta_full 0.982
_diffrn_measured_fraction_theta_max 0.982
_diffrn_measurement_device_type 'Rigaku Mercury CCD'
_diffrn_measurement_method oscilation
_diffrn_radiation_monochromator graphite
_diffrn_radiation_source 'fine-focus sealed tube'
_diffrn_radiation_type MoK\a
_diffrn_radiation_wavelength 0.71070
_diffrn_reflns_av_R_equivalents 0.0503
_diffrn_reflns_av_sigmaI/netI 0.0398
_diffrn_reflns_limit_h_max 11
_diffrn_reflns_limit_h_min -18
_diffrn_reflns_limit_k_max 16
_diffrn_reflns_limit_k_min -18
_diffrn_reflns_limit_l_max 44
_diffrn_reflns_limit_l_min -43
_diffrn_reflns_number 39353
_diffrn_reflns_theta_full 25.00
_diffrn_reflns_theta_max 25.00
_diffrn_reflns_theta_min 4.01
_exptl_absorpt_coefficient_mu 0.682
_exptl_absorpt_correction_T_max 0.8757
_exptl_absorpt_correction_T_min 0.8757
_exptl_absorpt_correction_type multi-scan
_exptl_absorpt_process_details '(Jacobson, 1998)'
_exptl_crystal_colour colourless
_exptl_crystal_density_diffrn 1.374
_exptl_crystal_description prism
_exptl_crystal_F_000 3378
_exptl_crystal_size_max 0.20
_exptl_crystal_size_mid 0.20
_exptl_crystal_size_min 0.20
_refine_diff_density_max 2.417
_refine_diff_density_min -1.081
_refine_diff_density_rms 0.137
_refine_ls_abs_structure_details 'Flack H D (1983), Acta Cryst. A39, 876-881'
_refine_ls_abs_structure_Flack 0.09(3)
_refine_ls_extinction_method none
_refine_ls_goodness_of_fit_ref 1.660
_refine_ls_hydrogen_treatment constr
_refine_ls_matrix_type full
_refine_ls_number_parameters 586
_refine_ls_number_reflns 8960
_refine_ls_number_restraints 0
_refine_ls_restrained_S_all 1.660
_refine_ls_R_factor_all 0.1217
_refine_ls_R_factor_gt 0.1180
_refine_ls_shift/su_max 4.169
_refine_ls_shift/su_mean 0.224
_refine_ls_structure_factor_coef Fsqd
_refine_ls_weighting_details 'calc w=1/[\s^2^(Fo^2^)+(0.2000P)^2^+0.0000P] where P=(Fo^2^+2Fc^2^)/3'
_refine_ls_weighting_scheme calc
_refine_ls_wR_factor_gt 0.3496
_refine_ls_wR_factor_ref 0.3531
_reflns_number_gt 8537
_reflns_number_total 8960
_reflns_threshold_expression >2sigma(I)
_cod_data_source_file ja0768385-file002.cif
_cod_data_source_block '[Zn(L2)(NO3)](NO3)(CH3CN)(CHCl3)5'
_cod_database_code 4107324

loop_
_symmetry_equiv_pos_as_xyz
'x, y, z'
'-y, x-y, z+1/3'
'-x+y, -x, z+2/3'
'x-y, -y, -z+2/3'
'-x, -x+y, -z+1/3'
'y, x, -z'

loop_
_atom_site_label
_atom_site_type_symbol
_atom_site_fract_x
_atom_site_fract_y
_atom_site_fract_z
_atom_site_U_iso_or_equiv
_atom_site_adp_type
_atom_site_occupancy
_atom_site_symmetry_multiplicity
_atom_site_calc_flag
_atom_site_refinement_flags
_atom_site_disorder_assembly
_atom_site_disorder_group
Zn1 Zn -0.18212(3) 0.0000 0.3333 0.02782(9) Uani 1 2 d S . .
N1 N -0.09670(15) -0.02570(14) 0.29438(6) 0.0288(6) Uani 1 1 d . . .
C1 C -0.1343(2) -0.13104(18) 0.28407(9) 0.0408(9) Uani 1 1 d . . .
H1 H -0.1082 -0.1336 0.2610 0.061 Uiso 1 1 calc R . .
H2 H -0.2050 -0.1651 0.2829 0.061 Uiso 1 1 calc R . .
H3 H -0.1139 -0.1619 0.3017 0.061 Uiso 1 1 calc R . .
C2 C 0.00099(18) 0.0146(2) 0.31372(7) 0.0338(8) Uani 1 1 d . . .
H4 H 0.0399 -0.0102 0.3023 0.041 Uiso 1 1 calc R . .
H5 H 0.0371 0.0859 0.3118 0.041 Uiso 1 1 calc R . .
C3 C -0.0847(2) 0.03762(18) 0.26316(7) 0.0351(8) Uani 1 1 d . . .
H6 H -0.0260 0.0503 0.2495 0.042 Uiso 1 1 calc R . .
C4 C -0.1753(2) -0.0080(2) 0.23815(9) 0.0449(9) Uani 1 1 d . . .
H7 H -0.1940 -0.0752 0.2330 0.067 Uiso 1 1 calc R . .
H8 H -0.1594 0.0288 0.2161 0.067 Uiso 1 1 calc R . .
H9 H -0.2291 -0.0061 0.2498 0.067 Uiso 1 1 calc R . .
C5 C -0.07082(16) 0.13278(17) 0.27814(8) 0.0304(7) Uani 1 1 d . . .
O1 O -0.10841(11) 0.13382(11) 0.30883(5) 0.0279(5) Uani 1 1 d . . .
N2 N -0.02220(14) 0.21431(13) 0.25938(6) 0.0256(5) Uani 1 1 d . . .
H10 H 0.0048 0.2125 0.2395 0.031 Uiso 1 1 calc R . .
C6 C -0.01225(15) 0.30819(17) 0.27110(7) 0.0267(6) Uani 1 1 d . . .
C7 C 0.06174(17) 0.38728(18) 0.24555(7) 0.0305(7) Uani 1 1 d . . .
H11 H 0.1231 0.3875 0.2464 0.046 Uiso 1 1 calc R . .
H12 H 0.0723 0.4507 0.2527 0.046 Uiso 1 1 calc R . .
H13 H 0.0363 0.3733 0.2214 0.046 Uiso 1 1 calc R . .
C8 C -0.11300(16) 0.30382(19) 0.26786(7) 0.0322(7) Uani 1 1 d . . .
H14 H -0.1370 0.2868 0.2436 0.048 Uiso 1 1 calc R . .
H15 H -0.1051 0.3670 0.2738 0.048 Uiso 1 1 calc R . .
H16 H -0.1593 0.2550 0.2841 0.048 Uiso 1 1 calc R . .
C9 C 0.03414(15) 0.33148(15) 0.30842(7) 0.0251(6) Uani 1 1 d . . .
O2 O 0.10313(10) 0.31881(11) 0.31567(5) 0.0271(4) Uani 1 1 d . . .
N3 N -0.00013(13) 0.37264(14) 0.33293(6) 0.0262(5) Uani 1 1 d . . .
H17 H -0.0539 0.3732 0.3288 0.031 Uiso 1 1 calc R . .
C10 C 0.05270(15) 0.41382(15) 0.36478(7) 0.0252(6) Uani 1 1 d . . .
C11 C 0.01704(17) 0.39837(16) 0.39881(7) 0.0278(6) Uani 1 1 d . . .
H18 H 0.0648 0.4351 0.4159 0.033 Uiso 1 1 calc R . .
C12 C -0.0785(2) 0.3375(2) 0.41397(7) 0.0382(8) Uani 1 1 d . . .
C13 C -0.15799(17) 0.25795(17) 0.39620(8) 0.0393(7) Uani 1 1 d . . .
H19 H -0.1507 0.2436 0.3725 0.047 Uiso 1 1 calc R . .
C14 C -0.2474(2) 0.2006(2) 0.41391(9) 0.0465(9) Uani 1 1 d . . .
H20 H -0.3006 0.1494 0.4020 0.056 Uiso 1 1 calc R . .
C15 C -0.2557(2) 0.2212(3) 0.44938(10) 0.0569(10) Uani 1 1 d . . .
H21 H -0.3138 0.1801 0.4616 0.068 Uiso 1 1 calc R . .
C16 C -0.1837(3) 0.2975(3) 0.46682(10) 0.0700(14) Uani 1 1 d . . .
H22 H -0.1935 0.3121 0.4902 0.084 Uiso 1 1 calc R . .
C17 C -0.0952(3) 0.3544(3) 0.44998(9) 0.0675(14) Uani 1 1 d . . .
H23 H -0.0443 0.4058 0.4627 0.081 Uiso 1 1 calc R . .
C18 C 0.16114(16) 0.48868(18) 0.36070(7) 0.0308(7) Uani 1 1 d . . .
O3 O 0.22146(12) 0.50281(14) 0.38442(5) 0.0372(5) Uani 1 1 d . . .
N4 N 0.18603(13) 0.53474(13) 0.32879(5) 0.0234(5) Uani 1 1 d . . .
H24 H 0.1406 0.5234 0.3134 0.028 Uiso 1 1 calc R . .
C19 C 0.29054(16) 0.60502(18) 0.31951(9) 0.0334(7) Uani 1 1 d . . .
C20 C 0.29494(19) 0.6210(2) 0.27858(9) 0.0405(8) Uani 1 1 d . . .
H25 H 0.2750 0.5596 0.2665 0.061 Uiso 1 1 calc R . .
H26 H 0.3611 0.6683 0.2717 0.061 Uiso 1 1 calc R . .
H27 H 0.2515 0.6449 0.2720 0.061 Uiso 1 1 calc R . .
C21 C 0.3319(2) 0.7029(2) 0.33921(11) 0.0475(9) Uani 1 1 d . . .
H28 H 0.2818 0.7208 0.3412 0.071 Uiso 1 1 calc R . .
H29 H 0.3869 0.7529 0.3260 0.071 Uiso 1 1 calc R . .
H30 H 0.3532 0.6968 0.3628 0.071 Uiso 1 1 calc R . .
C22 C 0.35486(16) 0.55821(19) 0.32750(7) 0.0296(7) Uani 1 1 d . . .
O4 O 0.43944(12) 0.60863(14) 0.33596(6) 0.0373(6) Uani 1 1 d . . .
N5 N 0.31388(13) 0.45954(14) 0.32224(6) 0.0274(5) Uani 1 1 d . . .
H31 H 0.2542 0.4254 0.3147 0.033 Uiso 1 1 calc R . .
C23 C 0.37043(15) 0.41283(17) 0.32929(7) 0.0266(6) Uani 1 1 d . . .
C24 C 0.39879(15) 0.37211(18) 0.30452(7) 0.0297(6) Uani 1 1 d . . .
H32 H 0.4354 0.3447 0.3133 0.036 Uiso 1 1 calc R . .
C25 C 0.38264(19) 0.3624(2) 0.26532(8) 0.0418(8) Uani 1 1 d . . .
C26 C 0.4492(2) 0.3572(2) 0.24321(9) 0.0460(9) Uani 1 1 d . . .
H33 H 0.5036 0.3583 0.2537 0.055 Uiso 1 1 calc R . .
C27 C 0.4410(3) 0.3505(3) 0.20631(10) 0.0695(13) Uani 1 1 d . . .
H34 H 0.4907 0.3526 0.1919 0.083 Uiso 1 1 calc R . .
C28 C 0.3544(3) 0.3403(3) 0.19148(9) 0.0688(14) Uani 1 1 d . . .
H35 H 0.3432 0.3308 0.1668 0.083 Uiso 1 1 calc R . .
C29 C 0.2864(2) 0.3444(3) 0.21310(11) 0.0749(11) Uani 1 1 d . . .
H36 H 0.2309 0.3408 0.2025 0.090 Uiso 1 1 calc R . .
C30 C 0.2958(2) 0.3535(3) 0.24913(10) 0.0703(11) Uani 1 1 d . . .
H37 H 0.2469 0.3539 0.2632 0.084 Uiso 1 1 calc R . .
C31 C 0.39408(16) 0.40671(19) 0.36836(7) 0.0310(7) Uani 1 1 d . . .
O5 O 0.46915(12) 0.40281(13) 0.37694(5) 0.0339(5) Uani 1 1 d . . .
N6 N 0.32984(15) 0.40050(18) 0.39245(6) 0.0355(7) Uani 1 1 d . . .
H38 H 0.2807 0.4058 0.3850 0.043 Uiso 1 1 calc R . .
C32 C 0.33581(19) 0.3852(3) 0.43090(8) 0.0485(10) Uani 1 1 d . . .
C33 C 0.2318(2) 0.3384(2) 0.44666(8) 0.0428(9) Uani 1 1 d . . .
H39 H 0.1873 0.2839 0.4319 0.064 Uiso 1 1 calc R . .
H40 H 0.2109 0.3866 0.4474 0.064 Uiso 1 1 calc R . .
H41 H 0.2319 0.3155 0.4706 0.064 Uiso 1 1 calc R . .
C34 C 0.4003(3) 0.4837(3) 0.44950(9) 0.0650(15) Uani 1 1 d . . .
H42 H 0.3927 0.4750 0.4751 0.098 Uiso 1 1 calc R . .
H43 H 0.3807 0.5301 0.4420 0.098 Uiso 1 1 calc R . .
H44 H 0.4680 0.5082 0.4431 0.098 Uiso 1 1 calc R . .
C35 C 0.3830(2) 0.3236(3) 0.43934(10) 0.0580(12) Uani 1 1 d . . .
O6 O 0.4469(2) 0.3430(3) 0.45945(7) 0.0918(10) Uani 1 1 d . . .
O7 O 0.3329(2) 0.24066(18) 0.42153(8) 0.0697(9) Uani 1 1 d . . .
C36 C 0.3755(4) 0.1746(4) 0.42732(18) 0.092(2) Uani 1 1 d . . .
H45 H 0.4294 0.1928 0.4110 0.139 Uiso 1 1 calc R . .
H46 H 0.3256 0.1074 0.4230 0.139 Uiso 1 1 calc R . .
H47 H 0.3987 0.1814 0.4516 0.139 Uiso 1 1 calc R . .
O8 O -0.32119(17) -0.03821(17) 0.30826(8) 0.0574(8) Uani 1 1 d . . .
N7 N -0.3430(3) 0.0000 0.3333 0.0610(13) Uani 1 2 d S . .
O9 O -0.4246(3) 0.0000 0.3333 0.117(2) Uani 1 2 d S . .
O10 O 0.03655(15) 0.16716(16) 0.19379(6) 0.0526(6) Uani 1 1 d . . .
N8 N 0.0000 0.1874(3) 0.1667 0.0566(12) Uani 1 2 d S . .
O11 O 0.0710(4) 0.2864(3) 0.15712(14) 0.0595(16) Uani 0.50 1 d P . .
N9 N 0.6716(6) 0.4378(6) 0.1701(2) 0.084(2) Uiso 0.50 1 d P . .
C37 C 0.7035(7) 0.3835(7) 0.1668(3) 0.076(2) Uiso 0.50 1 d P . .
C38 C 0.7491(7) 0.3308(7) 0.1557(3) 0.074(2) Uiso 0.50 1 d P . .
H48 H 0.7949 0.3353 0.1739 0.112 Uiso 0.50 1 calc PR . .
H49 H 0.7837 0.3580 0.1336 0.112 Uiso 0.50 1 calc PR . .
H50 H 0.7001 0.2630 0.1521 0.112 Uiso 0.50 1 calc PR . .
C39 C 0.5186(4) 0.0720(5) 0.24905(18) 0.1003(17) Uiso 1 1 d . . .
H51 H 0.5607 0.0889 0.2277 0.120 Uiso 0.25 1 calc PR A 1
H52 H 0.5078 0.0444 0.2734 0.120 Uiso 0.75 1 calc PR A 2
Cl1 Cl 0.46964(13) 0.14569(13) 0.24682(5) 0.1132(5) Uiso 1 1 d . B .
Cl2 Cl 0.64144(15) 0.12118(16) 0.23865(6) 0.1040(6) Uiso 0.75 1 d P B 2
Cl3 Cl 0.45108(14) -0.02865(14) 0.21764(6) 0.0971(7) Uani 0.75 1 d P B 2
Cl4 Cl 0.579(3) 0.072(3) 0.2778(12) 0.44(2) Uiso 0.25 1 d P . 1
Cl5 Cl 0.4290(8) -0.0431(8) 0.2419(3) 0.152(3) Uiso 0.25 1 d P B 1
C40 C 0.2692(10) 0.0157(10) 0.3460(4) 0.108(4) Uiso 0.50 1 d P . .
Cl6 Cl 0.2562(5) 0.0995(4) 0.33717(17) 0.162(2) Uiso 0.50 1 d P . .
Cl7 Cl 0.1803(3) -0.0963(3) 0.34403(12) 0.1218(11) Uiso 0.50 1 d P . .
Cl8 Cl 0.3739(7) -0.0116(10) 0.3248(4) 0.267(5) Uiso 0.50 1 d P . .
H55 H 0.2991 0.0350 0.3701 1.2(7) Uiso 0.50 1 d P . .
C41 C 0.1567(5) 0.0555(5) 0.19605(16) 0.0966(17) Uiso 1 1 d . . .
H53 H 0.1175 0.0792 0.1835 0.116 Uiso 0.50 1 calc PR C 1
H54 H 0.1420 0.1063 0.1879 0.116 Uiso 0.50 1 calc PR C 2
Cl9 Cl 0.2236(10) 0.1367(10) 0.2338(3) 0.307(6) Uiso 0.50 1 d P D 1
Cl10 Cl 0.0815(5) -0.0525(5) 0.21826(17) 0.173(2) Uiso 0.50 1 d P D 1
Cl11 Cl 0.2291(3) 0.0310(3) 0.16459(10) 0.1084(10) Uiso 0.50 1 d P D 1
Cl12 Cl 0.18995(19) 0.07574(19) 0.23992(8) 0.0846(7) Uiso 0.50 1 d P D 2
Cl13 Cl 0.0516(3) -0.0597(3) 0.19054(11) 0.1165(11) Uiso 0.50 1 d P . 2
Cl14 Cl 0.25697(17) 0.06738(17) 0.17205(7) 0.0726(6) Uiso 0.50 1 d P D 2

loop_
_atom_site_aniso_label
_atom_site_aniso_U_11
_atom_site_aniso_U_22
_atom_site_aniso_U_33
_atom_site_aniso_U_23
_atom_site_aniso_U_13
_atom_site_aniso_U_12
Zn1 0.02592(13) 0.02544(19) 0.03195(19) 0.00204(17) 0.00102(8) 0.01272(9)
N1 0.0340(8) 0.0213(7) 0.0267(9) -0.0032(8) 0.0003(8) 0.0106(6)
C1 0.0536(13) 0.0156(9) 0.0476(15) 0.0024(10) 0.0095(13) 0.0131(8)
C2 0.0220(9) 0.0365(11) 0.0387(15) 0.0052(10) 0.0071(10) 0.0115(8)
C3 0.0432(11) 0.0263(10) 0.0320(12) -0.0110(10) -0.0026(10) 0.0146(8)
C4 0.0457(13) 0.0324(12) 0.0411(14) -0.0075(12) -0.0120(13) 0.0080(10)
C5 0.0259(8) 0.0277(8) 0.0446(14) -0.0060(9) -0.0032(9) 0.0187(6)
O1 0.0284(6) 0.0286(6) 0.0295(8) 0.0006(6) 0.0054(6) 0.0163(5)
N2 0.0305(8) 0.0204(7) 0.0246(9) 0.0021(7) 0.0042(8) 0.0118(6)
C6 0.0274(8) 0.0276(8) 0.0327(12) -0.0007(9) -0.0064(9) 0.0195(6)
C7 0.0264(9) 0.0332(9) 0.0330(12) -0.0071(9) -0.0039(9) 0.0156(7)
C8 0.0221(8) 0.0467(11) 0.0321(12) 0.0058(10) -0.0001(9) 0.0204(7)
C9 0.0275(8) 0.0197(7) 0.0332(11) 0.0060(8) 0.0012(9) 0.0157(5)
O2 0.0252(5) 0.0312(6) 0.0322(8) -0.0002(6) 0.0046(6) 0.0196(4)
N3 0.0178(6) 0.0329(8) 0.0305(9) 0.0061(7) 0.0056(7) 0.0145(5)
C10 0.0288(8) 0.0268(8) 0.0289(12) 0.0003(8) 0.0030(8) 0.0205(5)
C11 0.0314(8) 0.0277(8) 0.0289(11) 0.0002(8) 0.0002(9) 0.0183(6)
C12 0.0427(11) 0.0454(11) 0.0280(12) 0.0077(10) 0.0172(10) 0.0232(8)
C13 0.0555(9) 0.0427(9) 0.0420(13) 0.0223(9) 0.0343(10) 0.0413(6)
C14 0.0427(12) 0.0320(10) 0.0653(18) 0.0226(12) 0.0210(13) 0.0190(8)
C15 0.0524(13) 0.0653(16) 0.0556(17) 0.0173(14) 0.0354(13) 0.0313(10)
C16 0.086(2) 0.079(2) 0.0383(16) 0.0117(16) 0.0312(15) 0.0365(17)
C17 0.0726(19) 0.078(2) 0.0387(16) 0.0066(16) 0.0268(15) 0.0276(16)
C18 0.0271(8) 0.0450(10) 0.0299(12) -0.0079(9) -0.0014(9) 0.0251(6)
O3 0.0335(6) 0.0621(9) 0.0255(8) -0.0151(7) -0.0093(6) 0.0312(5)
N4 0.0182(6) 0.0254(7) 0.0286(10) -0.0037(7) -0.0025(7) 0.0123(5)
C19 0.0102(8) 0.0268(9) 0.0591(16) -0.0029(11) 0.0024(10) 0.0062(6)
C20 0.0230(9) 0.0445(12) 0.0514(16) 0.0165(12) 0.0011(11) 0.0150(8)
C21 0.0350(11) 0.0342(11) 0.075(2) -0.0147(13) -0.0077(14) 0.0189(8)
C22 0.0210(9) 0.0367(10) 0.0274(11) 0.0014(10) 0.0031(9) 0.0117(7)
O4 0.0157(6) 0.0434(8) 0.0541(11) -0.0034(8) -0.0034(7) 0.0159(5)
N5 0.0266(7) 0.0371(8) 0.0267(9) 0.0023(7) -0.0009(7) 0.0220(5)
C23 0.0207(8) 0.0342(9) 0.0295(11) -0.0053(9) -0.0061(8) 0.0171(6)
C24 0.0178(7) 0.0416(9) 0.0375(13) -0.0071(10) -0.0037(9) 0.0208(6)
C25 0.0430(10) 0.0566(11) 0.0382(14) -0.0133(11) -0.0020(11) 0.0343(8)
C26 0.0335(10) 0.0606(13) 0.0460(15) -0.0231(12) -0.0036(11) 0.0251(9)
C27 0.0539(14) 0.118(2) 0.0444(17) -0.0222(16) 0.0027(14) 0.0489(13)
C28 0.074(2) 0.092(2) 0.0357(16) -0.0272(16) -0.0093(15) 0.0376(16)
C29 0.0743(12) 0.1404(18) 0.055(2) -0.0282(16) -0.0145(13) 0.0874(10)
C30 0.0551(12) 0.131(2) 0.0488(17) -0.0383(16) -0.0231(12) 0.0644(11)
C31 0.0200(8) 0.0435(10) 0.0303(12) -0.0032(10) -0.0052(9) 0.0165(7)
O5 0.0305(6) 0.0431(7) 0.0350(9) 0.0123(7) 0.0009(7) 0.0236(5)
N6 0.0251(8) 0.0554(11) 0.0269(10) -0.0013(9) -0.0007(8) 0.0208(7)
C32 0.0211(10) 0.0813(17) 0.0364(13) 0.0303(13) 0.0114(10) 0.0207(10)
C33 0.0296(10) 0.0575(14) 0.0390(14) -0.0070(12) 0.0057(11) 0.0202(9)
C34 0.0489(18) 0.073(2) 0.0299(14) 0.0066(16) 0.0004(14) -0.0019(17)
C35 0.0428(13) 0.077(2) 0.0468(17) 0.0034(17) 0.0149(14) 0.0244(13)
O6 0.1012(12) 0.1809(17) 0.0415(12) 0.0233(12) 0.0053(11) 0.1065(10)
O7 0.0735(12) 0.0541(11) 0.0854(18) 0.0270(12) 0.0273(13) 0.0347(9)
C36 0.079(3) 0.061(2) 0.122(4) 0.009(3) 0.012(3) 0.0236(19)
O8 0.0492(9) 0.0496(9) 0.0749(16) 0.0037(10) -0.0141(11) 0.0258(7)
N7 0.0489(17) 0.0323(19) 0.096(3) -0.018(2) -0.0092(11) 0.0162(10)
O9 0.0578(14) 0.167(5) 0.162(5) -0.057(4) -0.029(2) 0.083(2)
O10 0.0666(8) 0.0875(10) 0.0316(10) 0.0088(9) 0.0087(8) 0.0596(6)
N8 0.087(3) 0.0702(19) 0.0181(15) -0.0057(9) -0.0113(18) 0.0435(16)
O11 0.077(3) 0.0249(15) 0.073(3) -0.0149(19) -0.015(2) 0.0224(15)
Cl3 0.0916(9) 0.0906(9) 0.1063(13) -0.0102(9) -0.0065(9) 0.0436(7)

loop_
_atom_type_symbol
_atom_type_description
_atom_type_scat_dispersion_real
_atom_type_scat_dispersion_imag
_atom_type_scat_source
Zn Zn 0.2839 1.4301 'International Tables Vol C Tables 4.2.6.8 and 6.1.1.4'
C C 0.0033 0.0016 'International Tables Vol C Tables 4.2.6.8 and 6.1.1.4'
H H 0.0000 0.0000 'International Tables Vol C Tables 4.2.6.8 and 6.1.1.4'
N N 0.0061 0.0033 'International Tables Vol C Tables 4.2.6.8 and 6.1.1.4'
O O 0.0106 0.0060 'International Tables Vol C Tables 4.2.6.8 and 6.1.1.4'
Cl Cl 0.1484 0.1585 'International Tables Vol C Tables 4.2.6.8 and 6.1.1.4'

loop_
_geom_angle_atom_site_label_1
_geom_angle_atom_site_label_2
_geom_angle_atom_site_label_3
_geom_angle
_geom_angle_site_symmetry_1
_geom_angle_site_symmetry_3
O1 Zn1 O1 173.99(11) . 4
O1 Zn1 N1 96.86(8) . 4
O1 Zn1 N1 78.77(8) . .
N1 Zn1 N1 88.07(12) 4 .
O1 Zn1 O8 91.39(9) . 4
N1 Zn1 O8 107.16(10) 4 4
N1 Zn1 O8 162.88(10) . 4
O1 Zn1 O8 93.83(8) . .
O1 Zn1 O8 91.39(9) 4 .
N1 Zn1 O8 162.89(10) 4 .
N1 Zn1 O8 107.15(10) . .
O8 Zn1 O8 59.12(16) 4 .
O1 Zn1 N7 93.00(6) . .
N1 Zn1 N7 135.97(6) . .
C3 N1 C1 112.8(2) . .
C3 N1 C2 109.28(18) . .
C1 N1 C2 109.9(3) . .
C3 N1 Zn1 106.6(2) . .
C1 N1 Zn1 116.19(16) . .
C2 N1 Zn1 101.38(16) . .
N1 C1 H1 109.5 . .
N1 C1 H2 109.5 . .
H1 C1 H2 109.5 . .
N1 C1 H3 109.5 . .
H1 C1 H3 109.5 . .
H2 C1 H3 109.5 . .
C2 C2 N1 111.29(16) 4 .
C2 C2 H4 109.4 4 .
N1 C2 H4 109.4 . .
C2 C2 H5 109.4 4 .
N1 C2 H5 109.4 . .
H4 C2 H5 108.0 . .
N1 C3 C5 106.4(2) . .
N1 C3 C4 112.57(19) . .
C5 C3 C4 109.1(3) . .
N1 C3 H6 109.6 . .
C5 C3 H6 109.6 . .
C4 C3 H6 109.6 . .
C3 C4 H7 109.5 . .
C3 C4 H8 109.5 . .
H7 C4 H8 109.5 . .
C3 C4 H9 109.5 . .
H7 C4 H9 109.5 . .
H8 C4 H9 109.5 . .
O1 C5 N2 120.3(2) . .
O1 C5 C3 120.1(2) . .
N2 C5 C3 119.6(2) . .
C5 O1 Zn1 114.27(16) . .
C5 N2 C6 122.5(2) . .
C5 N2 H10 118.7 . .
C6 N2 H10 118.7 . .
N2 C6 C9 108.0(2) . .
N2 C6 C7 106.6(2) . .
C9 C6 C7 107.04(16) . .
N2 C6 C8 109.74(18) . .
C9 C6 C8 115.8(2) . .
C7 C6 C8 109.3(2) . .
C6 C7 H11 109.5 . .
C6 C7 H12 109.5 . .
H11 C7 H12 109.5 . .
C6 C7 H13 109.5 . .
H11 C7 H13 109.5 . .
H12 C7 H13 109.5 . .
C6 C8 H14 109.5 . .
C6 C8 H15 109.5 . .
H14 C8 H15 109.5 . .
C6 C8 H16 109.5 . .
H14 C8 H16 109.5 . .
H15 C8 H16 109.5 . .
O2 C9 N3 121.1(2) . .
O2 C9 C6 121.1(2) . .
N3 C9 C6 117.7(2) . .
C9 N3 C10 119.8(2) . .
C9 N3 H17 120.1 . .
C10 N3 H17 120.1 . .
C11 C10 N3 127.55(18) . .
C11 C10 C18 115.8(2) . .
N3 C10 C18 116.6(2) . .
C10 C11 C12 133.5(2) . .
C10 C11 H18 113.3 . .
C12 C11 H18 113.2 . .
C17 C12 C13 116.4(3) . .
C17 C12 C11 118.6(3) . .
C13 C12 C11 125.0(3) . .
C14 C13 C12 120.5(3) . .
C14 C13 H19 119.7 . .
C12 C13 H19 119.8 . .
C15 C14 C13 118.8(3) . .
C15 C14 H20 120.6 . .
C13 C14 H20 120.6 . .
C16 C15 C14 122.6(3) . .
C16 C15 H21 118.7 . .
C14 C15 H21 118.7 . .
C15 C16 C17 119.3(4) . .
C15 C16 H22 120.3 . .
C17 C16 H22 120.4 . .
C16 C17 C12 122.2(3) . .
C16 C17 H23 118.9 . .
C12 C17 H23 118.9 . .
O3 C18 N4 123.16(19) . .
O3 C18 C10 122.1(2) . .
N4 C18 C10 114.7(2) . .
C18 N4 C19 121.3(2) . .
C18 N4 H24 119.3 . .
C19 N4 H24 119.3 . .
N4 C19 C21 113.1(2) . .
N4 C19 C20 107.0(2) . .
C21 C19 C20 110.5(2) . .
N4 C19 C22 110.0(2) . .
C21 C19 C22 109.7(2) . .
C20 C19 C22 106.3(2) . .
C19 C20 H25 109.5 . .
C19 C20 H26 109.4 . .
H25 C20 H26 109.5 . .
C19 C20 H27 109.5 . .
H25 C20 H27 109.5 . .
H26 C20 H27 109.5 . .
C19 C21 H28 109.5 . .
C19 C21 H29 109.4 . .
H28 C21 H29 109.5 . .
C19 C21 H30 109.5 . .
H28 C21 H30 109.5 . .
H29 C21 H30 109.5 . .
O4 C22 N5 121.7(3) . .
O4 C22 C19 120.5(2) . .
N5 C22 C19 117.62(19) . .
C22 N5 C23 119.70(19) . .
C22 N5 H31 120.1 . .
C23 N5 H31 120.2 . .
C24 C23 N5 124.5(2) . .
C24 C23 C31 119.1(3) . .
N5 C23 C31 116.3(2) . .
C23 C24 C25 131.2(3) . .
C23 C24 H32 114.4 . .
C25 C24 H32 114.4 . .
C26 C25 C30 117.4(3) . .
C26 C25 C24 120.4(3) . .
C30 C25 C24 122.2(3) . .
C25 C26 C27 124.1(3) . .
C25 C26 H33 117.9 . .
C27 C26 H33 117.9 . .
C26 C27 C28 116.7(4) . .
C26 C27 H34 121.7 . .
C28 C27 H34 121.7 . .
C29 C28 C27 120.0(3) . .
C29 C28 H35 119.9 . .
C27 C28 H35 120.1 . .
C28 C29 C30 123.0(4) . .
C28 C29 H36 118.5 . .
C30 C29 H36 118.5 . .
C29 C30 C25 118.5(4) . .
C29 C30 H37 120.7 . .
C25 C30 H37 120.8 . .
O5 C31 N6 121.9(3) . .
O5 C31 C23 121.0(2) . .
N6 C31 C23 117.1(2) . .
C31 N6 C32 124.7(3) . .
C31 N6 H38 117.6 . .
C32 N6 H38 117.7 . .
N6 C32 C35 113.5(3) . .
N6 C32 C34 110.0(3) . .
C35 C32 C34 105.3(3) . .
N6 C32 C33 108.2(2) . .
C35 C32 C33 111.0(3) . .
C34 C32 C33 108.6(3) . .
C32 C33 H39 109.4 . .
C32 C33 H40 109.5 . .
H39 C33 H40 109.5 . .
C32 C33 H41 109.5 . .
H39 C33 H41 109.5 . .
H40 C33 H41 109.5 . .
C32 C34 H42 109.5 . .
C32 C34 H43 109.5 . .
H42 C34 H43 109.5 . .
C32 C34 H44 109.4 . .
H42 C34 H44 109.5 . .
H43 C34 H44 109.5 . .
O6 C35 O7 126.4(5) . .
O6 C35 C32 126.8(4) . .
O7 C35 C32 106.7(3) . .
C35 O7 C36 111.0(4) . .
O7 C36 H45 109.5 . .
O7 C36 H46 109.5 . .
H45 C36 H46 109.5 . .
O7 C36 H47 109.5 . .
H45 C36 H47 109.5 . .
H46 C36 H47 109.5 . .
N7 O8 Zn1 91.4(2) . .
O8 N7 O8 118.0(4) 4 .
O8 N7 O9 121.0(2) 4 .
O8 N7 O9 121.0(2) . .
O8 N7 Zn1 59.0(2) 4 .
O8 N7 Zn1 59.0(2) . .
O9 N7 Zn1 180.000(1) . .
N7 O9 Cl4 102.7(13) . 1_455
N7 O9 Cl4 102.7(13) . 4_455
Cl4 O9 Cl4 155(3) 1_455 4_455
O10 N8 O10 123.5(4) 5 .
O10 N8 O11 105.3(3) 5 5
O10 N8 O11 113.3(3) . 5
O10 N8 O11 113.3(3) 5 .
O10 N8 O11 105.3(3) . .
O11 N8 O11 91.8(6) 5 .
N9 C37 C38 167.2(11) . .
C37 C38 H48 109.4 . .
C37 C38 H49 109.6 . .
H48 C38 H49 109.5 . .
C37 C38 H50 109.4 . .
H48 C38 H50 109.5 . .
H49 C38 H50 109.5 . .
Cl4 C39 Cl5 108.8(17) . .
Cl4 C39 Cl1 124(2) . .
Cl5 C39 Cl1 108.1(6) . .
Cl4 C39 Cl2 65.0(18) . .
Cl5 C39 Cl2 126.7(7) . .
Cl1 C39 Cl2 118.3(4) . .
Cl4 C39 Cl3 125.6(19) . .
Cl1 C39 Cl3 107.3(4) . .
Cl2 C39 Cl3 106.2(4) . .
Cl4 C39 H51 103.4 . .
Cl5 C39 H51 105.2 . .
Cl1 C39 H51 105.3 . .
Cl3 C39 H51 75.4 . .
Cl5 C39 H52 78.6 . .
Cl1 C39 H52 108.2 . .
Cl2 C39 H52 108.2 . .
Cl3 C39 H52 108.2 . .
H51 C39 H52 143.1 . .
C39 Cl4 O9 144(2) . 1_655
Cl7 C40 Cl7 123.8(10) 4 .
Cl6 C40 Cl7 122.4(11) . .
Cl7 C40 Cl8 108.7(8) 4 4
Cl6 C40 Cl8 126.3(9) . 4
Cl7 C40 Cl8 106.8(11) . 4
Cl7 C40 Cl8 102.9(8) 4 .
Cl6 C40 Cl8 125.9(9) . .
Cl7 C40 Cl8 95.9(9) . .
Cl7 C40 Cl6 105.1(8) 4 4
Cl6 C40 Cl6 107.6(9) . 4
Cl8 C40 Cl6 113.8(10) 4 4
Cl8 C40 Cl6 98.0(8) . 4
C40 C40 H55 159.7(15) 4 .
Cl7 C40 H55 116.5(12) 4 .
Cl6 C40 H55 100.7(12) . .
Cl7 C40 H55 113.3(11) . .
Cl8 C40 H55 76.2(10) 4 .
Cl8 C40 H55 96.2(12) . .
Cl6 C40 H55 131.4(11) 4 .
Cl12 C41 Cl10 73.5(3) . .
Cl12 C41 Cl14 107.3(4) . .
Cl10 C41 Cl14 119.5(6) . .
Cl12 C41 Cl13 110.5(4) . .
Cl14 C41 Cl13 112.8(4) . .
Cl10 C41 Cl9 101.0(5) . .
Cl14 C41 Cl9 98.4(6) . .
Cl13 C41 Cl9 136.6(5) . .
Cl12 C41 Cl11 119.8(5) . .
Cl10 C41 Cl11 107.3(5) . .
Cl13 C41 Cl11 94.2(4) . .
Cl9 C41 Cl11 116.2(6) . .
Cl12 C41 H53 126.0 . .
Cl10 C41 H53 110.4 . .
Cl14 C41 H53 114.7 . .
Cl13 C41 H53 83.3 . .
Cl9 C41 H53 111.1 . .
Cl11 C41 H53 110.3 . .
Cl12 C41 H54 108.9 . .
Cl10 C41 H54 128.7 . .
Cl14 C41 H54 108.8 . .
Cl13 C41 H54 108.6 . .
Cl9 C41 H54 87.7 . .
Cl11 C41 H54 113.6 . .
C41 Cl13 Cl13 126.8(3) . 5

loop_
_geom_bond_atom_site_label_1
_geom_bond_atom_site_label_2
_geom_bond_distance
_geom_bond_site_symmetry_2
Zn1 O1 2.0341(16) .
Zn1 N1 2.142(2) .
Zn1 O8 2.161(3) .
Zn1 N7 2.520(5) .
N1 C3 1.476(4) .
N1 C1 1.498(3) .
N1 C2 1.514(3) .
C1 H1 0.9600 .
C1 H2 0.9600 .
C1 H3 0.9600 .
C2 C2 1.510(5) 4
C2 H4 0.9700 .
C2 H5 0.9700 .
C3 C5 1.502(4) .
C3 C4 1.541(4) .
C3 H6 0.9800 .
C4 H7 0.9600 .
C4 H8 0.9600 .
C4 H9 0.9600 .
C5 O1 1.287(3) .
C5 N2 1.313(3) .
N2 C6 1.466(3) .
N2 H10 0.8600 .
C6 C9 1.523(3) .
C6 C7 1.531(3) .
C6 C8 1.550(4) .
C7 H11 0.9600 .
C7 H12 0.9600 .
C7 H13 0.9600 .
C8 H14 0.9600 .
C8 H15 0.9600 .
C8 H16 0.9600 .
C9 O2 1.223(3) .
C9 N3 1.371(4) .
N3 C10 1.402(3) .
N3 H17 0.8600 .
C10 C11 1.354(4) .
C10 C18 1.514(3) .
C11 C12 1.429(3) .
C11 H18 0.9300 .
C12 C17 1.413(5) .
C12 C13 1.410(3) .
C13 C14 1.395(4) .
C13 H19 0.9300 .
C14 C15 1.378(5) .
C14 H20 0.9300 .
C15 C16 1.332(5) .
C15 H21 0.9300 .
C16 C17 1.369(5) .
C16 H22 0.9300 .
C17 H23 0.9300 .
C18 O3 1.229(3) .
C18 N4 1.341(3) .
N4 C19 1.486(3) .
N4 H24 0.8600 .
C19 C21 1.521(4) .
C19 C20 1.537(5) .
C19 C22 1.543(4) .
C20 H25 0.9600 .
C20 H26 0.9600 .
C20 H27 0.9600 .
C21 H28 0.9600 .
C21 H29 0.9600 .
C21 H30 0.9600 .
C22 O4 1.197(3) .
C22 N5 1.359(3) .
N5 C23 1.427(4) .
N5 H31 0.8600 .
C23 C24 1.317(4) .
C23 C31 1.513(4) .
C24 C25 1.473(4) .
C24 H32 0.9300 .
C25 C26 1.361(5) .
C25 C30 1.428(5) .
C26 C27 1.376(5) .
C26 H33 0.9300 .
C27 C28 1.398(7) .
C27 H34 0.9300 .
C28 C29 1.361(6) .
C28 H35 0.9300 .
C29 C30 1.346(5) .
C29 H36 0.9300 .
C30 H37 0.9300 .
C31 O5 1.249(3) .
C31 N6 1.314(4) .
N6 C32 1.459(4) .
N6 H38 0.8600 .
C32 C35 1.514(7) .
C32 C34 1.523(5) .
C32 C33 1.530(4) .
C33 H39 0.9600 .
C33 H40 0.9600 .
C33 H41 0.9600 .
C34 H42 0.9600 .
C34 H43 0.9600 .
C34 H44 0.9600 .
C35 O6 1.162(5) .
C35 O7 1.312(5) .
O7 C36 1.501(8) .
C36 H45 0.9600 .
C36 H46 0.9600 .
C36 H47 0.9600 .
O8 N7 1.244(4) .
N7 O9 1.279(6) .
O10 N8 1.275(3) .
N8 O11 1.430(5) .
N9 C37 1.189(17) .
C37 C38 1.396(18) .
C38 H48 0.9600 .
C38 H49 0.9600 .
C38 H50 0.9600 .
C39 Cl4 1.42(5) .
C39 Cl5 1.661(11) .
C39 Cl1 1.677(9) .
C39 Cl2 1.722(7) .
C39 Cl3 1.816(7) .
C39 H51 0.9800 .
C39 H52 0.9800 .
C40 Cl6 1.463(19) .
C40 Cl7 1.607(13) .
C40 Cl8 2.05(2) .
C40 Cl6 1.886(14) 4
C40 H55 0.987(13) .
C41 Cl12 1.692(7) .
C41 Cl10 1.715(8) .
C41 Cl14 1.734(8) .
C41 Cl13 1.743(6) .
C41 Cl9 1.830(14) .
C41 Cl11 1.799(9) .
C41 H53 0.9800 .
C41 H54 0.9800 .

loop_
_geom_torsion_atom_site_label_1
_geom_torsion_atom_site_label_2
_geom_torsion_atom_site_label_3
_geom_torsion_atom_site_label_4
_geom_torsion
_geom_torsion_site_symmetry_1
_geom_torsion_site_symmetry_4
O1 Zn1 N1 C3 -31.10(13) . .
O1 Zn1 N1 C3 153.07(14) 4 .
N1 Zn1 N1 C3 -128.49(15) 4 .
O8 Zn1 N1 C3 24.8(4) 4 .
O8 Zn1 N1 C3 59.47(15) . .
N7 Zn1 N1 C3 51.51(15) . .
O1 Zn1 N1 C1 -157.8(2) . .
O1 Zn1 N1 C1 26.4(2) 4 .
N1 Zn1 N1 C1 104.8(2) 4 .
O8 Zn1 N1 C1 -101.9(3) 4 .
O8 Zn1 N1 C1 -67.2(2) . .
N7 Zn1 N1 C1 -75.2(2) . .
O1 Zn1 N1 C2 83.20(15) . .
O1 Zn1 N1 C2 -92.62(16) 4 .
N1 Zn1 N1 C2 -14.18(12) 4 .
O8 Zn1 N1 C2 139.1(3) 4 .
O8 Zn1 N1 C2 173.78(15) . .
N7 Zn1 N1 C2 165.82(12) . .
C3 N1 C2 C2 154.1(3) . 4
C1 N1 C2 C2 -81.6(3) . 4
Zn1 N1 C2 C2 41.8(3) . 4
C1 N1 C3 C5 166.7(2) . .
C2 N1 C3 C5 -70.8(3) . .
Zn1 N1 C3 C5 38.0(2) . .
C1 N1 C3 C4 47.3(4) . .
C2 N1 C3 C4 169.8(3) . .
Zn1 N1 C3 C4 -81.4(3) . .
N1 C3 C5 O1 -27.8(3) . .
C4 C3 C5 O1 93.9(3) . .
N1 C3 C5 N2 153.8(2) . .
C4 C3 C5 N2 -84.5(3) . .
N2 C5 O1 Zn1 179.29(19) . .
C3 C5 O1 Zn1 0.9(3) . .
N1 Zn1 O1 C5 103.92(18) 4 .
N1 Zn1 O1 C5 17.27(17) . .
O8 Zn1 O1 C5 -148.62(19) 4 .
O8 Zn1 O1 C5 -89.47(19) . .
N7 Zn1 O1 C5 -119.08(17) . .
O1 C5 N2 C6 -3.1(4) . .
C3 C5 N2 C6 175.3(2) . .
C5 N2 C6 C9 56.6(3) . .
C5 N2 C6 C7 171.4(2) . .
C5 N2 C6 C8 -70.4(3) . .
N2 C6 C9 O2 42.7(2) . .
C7 C6 C9 O2 -71.7(3) . .
C8 C6 C9 O2 166.2(2) . .
N2 C6 C9 N3 -141.11(19) . .
C7 C6 C9 N3 104.4(2) . .
C8 C6 C9 N3 -17.6(3) . .
O2 C9 N3 C10 9.2(3) . .
C6 C9 N3 C10 -166.95(18) . .
C9 N3 C10 C11 -131.6(3) . .
C9 N3 C10 C18 52.2(3) . .
N3 C10 C11 C12 2.2(5) . .
C18 C10 C11 C12 178.4(3) . .
C10 C11 C12 C17 -166.5(4) . .
C10 C11 C12 C13 16.3(6) . .
C17 C12 C13 C14 0.3(5) . .
C11 C12 C13 C14 177.5(3) . .
C12 C13 C14 C15 -2.0(5) . .
C13 C14 C15 C16 4.4(7) . .
C14 C15 C16 C17 -4.7(8) . .
C15 C16 C17 C12 2.8(9) . .
C13 C12 C17 C16 -0.6(7) . .
C11 C12 C17 C16 -178.0(5) . .
C11 C10 C18 O3 30.5(4) . .
N3 C10 C18 O3 -152.8(3) . .
C11 C10 C18 N4 -152.1(3) . .
N3 C10 C18 N4 24.6(4) . .
O3 C18 N4 C19 1.8(4) . .
C10 C18 N4 C19 -175.5(2) . .
C18 N4 C19 C21 -73.5(4) . .
C18 N4 C19 C20 164.6(3) . .
C18 N4 C19 C22 49.5(3) . .
N4 C19 C22 O4 -149.9(2) . .
C21 C19 C22 O4 -24.9(4) . .
C20 C19 C22 O4 94.5(3) . .
N4 C19 C22 N5 34.4(3) . .
C21 C19 C22 N5 159.3(2) . .
C20 C19 C22 N5 -81.2(2) . .
O4 C22 N5 C23 4.4(4) . .
C19 C22 N5 C23 -179.9(2) . .
C22 N5 C23 C24 -113.8(3) . .
C22 N5 C23 C31 69.2(3) . .
N5 C23 C24 C25 -0.1(4) . .
C31 C23 C24 C25 176.8(2) . .
C23 C24 C25 C26 151.7(3) . .
C23 C24 C25 C30 -31.3(4) . .
C30 C25 C26 C27 4.5(5) . .
C24 C25 C26 C27 -178.4(3) . .
C25 C26 C27 C28 -5.4(6) . .
C26 C27 C28 C29 4.6(7) . .
C27 C28 C29 C30 -3.2(7) . .
C28 C29 C30 C25 2.1(6) . .
C26 C25 C30 C29 -2.6(5) . .
C24 C25 C30 C29 -179.7(3) . .
C24 C23 C31 O5 29.8(3) . .
N5 C23 C31 O5 -153.0(2) . .
C24 C23 C31 N6 -146.7(2) . .
N5 C23 C31 N6 30.5(3) . .
O5 C31 N6 C32 -2.2(4) . .
C23 C31 N6 C32 174.3(3) . .
C31 N6 C32 C35 -31.9(4) . .
C31 N6 C32 C34 85.8(4) . .
C31 N6 C32 C33 -155.6(3) . .
N6 C32 C35 O6 129.3(4) . .
C34 C32 C35 O6 8.9(5) . .
C33 C32 C35 O6 -108.5(4) . .
N6 C32 C35 O7 -55.2(3) . .
C34 C32 C35 O7 -175.6(3) . .
C33 C32 C35 O7 67.0(3) . .
O6 C35 O7 C36 -5.9(5) . .
C32 C35 O7 C36 178.6(3) . .
O1 Zn1 O8 N7 -89.33(13) . .
O1 Zn1 O8 N7 93.63(12) 4 .
N1 Zn1 O8 N7 39.3(4) 4 .
N1 Zn1 O8 N7 -168.75(11) . .
O8 Zn1 O8 N7 0.000(1) 4 .
Zn1 O8 N7 O8 0.000(1) . 4
Zn1 O8 N7 O9 180.000(1) . .
O1 Zn1 N7 O8 -87.53(14) . 4
O1 Zn1 N7 O8 92.47(14) 4 4
N1 Zn1 N7 O8 15.56(15) 4 4
N1 Zn1 N7 O8 -164.44(15) . 4
O8 Zn1 N7 O8 180.000(1) . 4
O1 Zn1 N7 O8 92.47(14) . .
O1 Zn1 N7 O8 -87.53(14) 4 .
N1 Zn1 N7 O8 -164.44(15) 4 .
N1 Zn1 N7 O8 15.56(15) . .
O8 Zn1 N7 O8 180.000(1) 4 .
O8 N7 O9 Cl4 125.5(10) 4 1_455
O8 N7 O9 Cl4 -54.5(10) . 1_455
O8 N7 O9 Cl4 -54.5(10) 4 4_455
O8 N7 O9 Cl4 125.5(10) . 4_455
Cl5 C39 Cl4 O9 -37(6) . 1_655
Cl1 C39 Cl4 O9 92(5) . 1_655
Cl2 C39 Cl4 O9 -160(6) . 1_655
Cl3 C39 Cl4 O9 -67(6) . 1_655
C40 C40 Cl6 Cl7 -37.7(12) 4 4
Cl7 C40 Cl6 Cl7 -101.6(11) . 4
Cl8 C40 Cl6 Cl7 51.1(13) 4 4
Cl8 C40 Cl6 Cl7 26.0(12) . 4
Cl6 C40 Cl6 Cl7 -88.2(10) 4 4
Cl7 C40 Cl6 C40 37.7(12) 4 4
Cl7 C40 Cl6 C40 -63.9(12) . 4
Cl8 C40 Cl6 C40 88.7(15) 4 4
Cl8 C40 Cl6 C40 63.7(13) . 4
Cl6 C40 Cl6 C40 -50.5(10) 4 4
C40 C40 Cl7 Cl6 -38.8(10) 4 4
Cl7 C40 Cl7 Cl6 12.5(16) 4 4
Cl6 C40 Cl7 Cl6 42.6(15) . 4
Cl8 C40 Cl7 Cl6 -114.7(11) 4 4
Cl8 C40 Cl7 Cl6 -97.3(11) . 4
Cl7 C40 Cl7 C40 51.4(14) 4 4
Cl6 C40 Cl7 C40 81.4(13) . 4
Cl8 C40 Cl7 C40 -75.9(7) 4 4
Cl8 C40 Cl7 C40 -58.4(6) . 4
Cl6 C40 Cl7 C40 38.8(10) 4 4
C40 C40 Cl8 Cl8 178(3) 4 4
Cl7 C40 Cl8 Cl8 109(2) 4 4
Cl6 C40 Cl8 Cl8 98(2) . 4
Cl7 C40 Cl8 Cl8 -124(2) . 4
Cl6 C40 Cl8 Cl8 -143(2) 4 4
Cl7 C40 Cl8 C40 -68.6(16) 4 4
Cl6 C40 Cl8 C40 -79.6(18) . 4
Cl7 C40 Cl8 C40 58.1(13) . 4
Cl8 C40 Cl8 C40 -178(3) 4 4
Cl6 C40 Cl8 C40 39.0(12) 4 4
Cl12 C41 Cl13 Cl13 161.6(3) . 5
Cl10 C41 Cl13 Cl13 172.4(7) . 5
Cl14 C41 Cl13 Cl13 -78.3(6) . 5
Cl9 C41 Cl13 Cl13 149.4(10) . 5
Cl11 C41 Cl13 Cl13 -74.4(5) . 5
